data_2015911
loop_
_publ_author_name
'Munro, Orde Q.'
'Govender, Santham'

_publ_section_title
;
 A new polymorph of a cobalt(III) Schiff base complex exhibits a
 one-dimensional C---H&#x00B7;&#x00B7;&#x00B7;O hydrogen-bonded
 extended structure with helical 2~1~ symmetry
;
_journal_coeditor_code JZ3056
_journal_issue 4
_journal_name_full 'Acta Crystallographica Section C'
_journal_page_first m150
_journal_page_last m152
_journal_paper_doi 10.1107/S0108270107007494
_journal_volume 63
_journal_year 2007
_chemical_formula_iupac '[Co (C2 H3 O2) (C20 H23 N3 O2)]'
_chemical_formula_moiety 'C22 H26 Co N3 O4'
_chemical_formula_sum 'C22 H26 Co N3 O4'
_chemical_formula_weight 455.39
_chemical_name_systematic
;
acetato(2,2'-{iminobis[(<i>E</i>)-propane-3,1-
diylnitrilomethylylidyne]}diphenolato)cobalt(III)
;
_space_group_IT_number 14
_symmetry_cell_setting monoclinic
_symmetry_space_group_name_Hall '-P 2ybc'
_symmetry_space_group_name_H-M 'P 1 21/c 1'
_audit_creation_method 'WinGX routine CIF_UPDATE'
_cell_angle_alpha 90
_cell_angle_beta 104.169(18)
_cell_angle_gamma 90
_cell_formula_units_Z 4
_cell_length_a 7.730(2)
_cell_length_b 20.439(3)
_cell_length_c 13.321(2)
_cell_measurement_reflns_used 1765
_cell_measurement_temperature 100(2)
_cell_measurement_theta_max 31.7782
_cell_measurement_theta_min 4.7251
_cell_volume 2040.6(7)
_computing_cell_refinement 'CrysAlisRED (Oxford Diffraction, 2003)'
_computing_data_collection 'CrysAlisCCD (Oxford Diffraction, 2003)'
_computing_data_reduction CrysAlisRED
_computing_molecular_graphics 'WinGX (Farrugia, 1999)'
_computing_publication_material WinGX
_computing_structure_refinement 'SHELXL97 (Sheldrick, 1997)'
_computing_structure_solution 'SHELXS97 (Sheldrick, 1997)'
_diffrn_measured_fraction_theta_full 0.992
_diffrn_measured_fraction_theta_max 0.924
_diffrn_measurement_device_type 'Oxford Xcalibur2 CCD area-detector'
_diffrn_measurement_method \w
_diffrn_radiation_type MoK\a
_diffrn_radiation_wavelength 0.71073
_diffrn_reflns_av_R_equivalents 0.0186
_diffrn_reflns_limit_h_max 11
_diffrn_reflns_limit_h_min -9
_diffrn_reflns_limit_k_max 29
_diffrn_reflns_limit_k_min -29
_diffrn_reflns_limit_l_max 19
_diffrn_reflns_limit_l_min -19
_diffrn_reflns_number 18148
_diffrn_reflns_theta_full 25
_diffrn_reflns_theta_max 31.85
_diffrn_reflns_theta_min 4.75
_exptl_absorpt_coefficient_mu 0.876
_exptl_absorpt_correction_T_max 0.90399
_exptl_absorpt_correction_T_min 0.68797
_exptl_absorpt_correction_type numerical
_exptl_absorpt_process_details
;
[CrysAlis RED (Oxford Diffraction, 2003);
analytical numerical absorption correction using a multifaceted
crystal model based on expressions derived by Clark & Reid (1995)]
;
_exptl_crystal_colour black
_exptl_crystal_density_diffrn 1.482
_exptl_crystal_density_method 'not measured'
_exptl_crystal_description 'rectangular plate'
_exptl_crystal_F_000 952
_exptl_crystal_size_max 0.27
_exptl_crystal_size_mid 0.17
_exptl_crystal_size_min 0.06
_refine_diff_density_max 0.504
_refine_diff_density_min -0.627
_refine_ls_extinction_method none
_refine_ls_goodness_of_fit_ref 1.053
_refine_ls_hydrogen_treatment mixed
_refine_ls_matrix_type full
_refine_ls_number_parameters 276
_refine_ls_number_reflns 6468
_refine_ls_number_restraints 0
_refine_ls_restrained_S_all 1.053
_refine_ls_R_factor_gt 0.0332
_refine_ls_shift/su_max 0.002
_refine_ls_structure_factor_coef Fsqd
_refine_ls_weighting_details 'calc w = 1/[\s^2^(Fo^2^)+(0.0339P)^2^+1.8518P] where P=(Fo^2^+2Fc^2^)/3'
_refine_ls_weighting_scheme calc
_refine_ls_wR_factor_ref 0.0827
_reflns_number_gt 5817
_reflns_number_total 6468
_reflns_threshold_expression I>2\s(I)
_cod_data_source_file jz3056.cif
_cod_data_source_block I
_cod_original_sg_symbol_H-M 'P 21/c'
_cod_database_code 2015911
_cod_database_fobs_code 2015911

loop_
_symmetry_equiv_pos_as_xyz
'x, y, z'
'-x, y+1/2, -z+1/2'
'-x, -y, -z'
'x, -y-1/2, z-1/2'

loop_
_atom_site_type_symbol
_atom_site_label
_atom_site_fract_x
_atom_site_fract_y
_atom_site_fract_z
_atom_site_U_iso_or_equiv
_atom_site_adp_type
_atom_site_calc_flag
_atom_site_refinement_flags
_atom_site_occupancy
C C1 0.30106(17) 0.85246(6) -0.05702(10) 0.0118(2) Uani d . 1
C C2 0.12905(17) 0.83640(7) -0.11897(10) 0.0145(2) Uani d . 1
H H2 0.0673 0.7996 -0.1014 0.017 Uiso calc R 1
C C3 0.05040(18) 0.87398(7) -0.20491(11) 0.0184(3) Uani d . 1
H H3 -0.0652 0.8627 -0.2449 0.022 Uiso calc R 1
C C4 0.13801(19) 0.92822(7) -0.23381(11) 0.0192(3) Uani d . 1
H H4 0.0835 0.9531 -0.2934 0.023 Uiso calc R 1
C C5 0.30559(18) 0.94498(7) -0.17408(11) 0.0171(2) Uani d . 1
H H5 0.3662 0.9815 -0.1934 0.02 Uiso calc R 1
C C6 0.38729(17) 0.90865(6) -0.08520(10) 0.0132(2) Uani d . 1
C C7 0.56812(17) 0.92566(7) -0.03000(10) 0.0150(2) Uani d . 1
H H7 0.6273 0.958 -0.0604 0.018 Uiso calc R 1
C C8 0.84835(17) 0.91538(7) 0.09177(11) 0.0168(2) Uani d . 1
H H8A 0.8704 0.9429 0.1548 0.02 Uiso calc R 1
H H8B 0.887 0.9402 0.0373 0.02 Uiso calc R 1
C C9 0.95766(18) 0.85171(7) 0.11537(11) 0.0176(2) Uani d . 1
H H9A 1.0639 0.8554 0.0866 0.021 Uiso calc R 1
H H9B 1.0002 0.8468 0.1914 0.021 Uiso calc R 1
C C10 0.85370(18) 0.79060(7) 0.07136(11) 0.0177(3) Uani d . 1
H H10A 0.7931 0.7981 -0.0023 0.021 Uiso calc R 1
H H10B 0.9375 0.7536 0.0747 0.021 Uiso calc R 1
C C11 0.63930(19) 0.70850(7) 0.09726(11) 0.0162(2) Uani d . 1
H H11A 0.7342 0.6781 0.0886 0.019 Uiso calc R 1
H H11B 0.5516 0.7126 0.0296 0.019 Uiso calc R 1
C C12 0.54728(19) 0.68075(6) 0.17684(11) 0.0173(2) Uani d . 1
H H12A 0.5118 0.635 0.158 0.021 Uiso calc R 1
H H12B 0.6335 0.6801 0.2454 0.021 Uiso calc R 1
C C13 0.38296(18) 0.71920(6) 0.18554(11) 0.0155(2) Uani d . 1
H H13A 0.2947 0.7187 0.1177 0.019 Uiso calc R 1
H H13B 0.3281 0.6975 0.2366 0.019 Uiso calc R 1
C C14 0.36132(17) 0.80937(6) 0.29216(10) 0.0132(2) Uani d . 1
H H14 0.3164 0.7783 0.3323 0.016 Uiso calc R 1
C C15 0.35400(16) 0.87762(6) 0.31908(10) 0.0119(2) Uani d . 1
C C16 0.31713(18) 0.89341(7) 0.41473(10) 0.0149(2) Uani d . 1
H H16 0.3085 0.8593 0.4617 0.018 Uiso calc R 1
C C17 0.29326(19) 0.95746(7) 0.44161(11) 0.0173(2) Uani d . 1
H H17 0.2761 0.968 0.508 0.021 Uiso calc R 1
C C18 0.29511(19) 1.00650(7) 0.36832(11) 0.0169(2) Uani d . 1
H H18 0.2754 1.0507 0.3848 0.02 Uiso calc R 1
C C19 0.32500(18) 0.99196(6) 0.27252(10) 0.0152(2) Uani d . 1
H H19 0.3212 1.0262 0.2238 0.018 Uiso calc R 1
C C20 0.36109(16) 0.92728(6) 0.24532(9) 0.0112(2) Uani d . 1
Co Co 0.54484(2) 0.844060(8) 0.138864(13) 0.01007(5) Uani d . 1
N N1 0.65555(14) 0.90075(5) 0.05668(9) 0.01279(19) Uani d . 1
N N2 0.71844(15) 0.77340(6) 0.12983(9) 0.0133(2) Uani d . 1
N N3 0.42453(14) 0.78765(5) 0.21748(8) 0.01164(19) Uani d . 1
O O3 0.70453(12) 0.87880(5) 0.26124(7) 0.01269(17) Uani d . 1
O O1 0.37569(12) 0.81359(5) 0.02018(7) 0.01335(17) Uani d . 1
O O2 0.39145(12) 0.91547(4) 0.15406(7) 0.01207(17) Uani d . 1
O O4 0.84012(16) 0.78999(5) 0.34637(8) 0.0225(2) Uani d . 1
C C21 0.79996(17) 0.84872(6) 0.34102(10) 0.0134(2) Uani d . 1
C C22 0.8632(2) 0.89399(7) 0.43335(11) 0.0188(3) Uani d . 1
H H22A 0.7603 0.9089 0.458 0.028 Uiso calc R 1
H H22B 0.9239 0.9319 0.4126 0.028 Uiso calc R 1
H H22C 0.9461 0.8704 0.489 0.028 Uiso calc R 1
H H100 0.776(3) 0.7712(10) 0.1983(17) 0.024(5) Uiso d . 1

loop_
_atom_site_aniso_label
_atom_site_aniso_U_11
_atom_site_aniso_U_22
_atom_site_aniso_U_33
_atom_site_aniso_U_12
_atom_site_aniso_U_13
_atom_site_aniso_U_23
C1 0.0123(5) 0.0121(5) 0.0116(5) -0.0001(4) 0.0044(4) -0.0019(4)
C2 0.0123(5) 0.0157(6) 0.0153(6) -0.0017(4) 0.0032(4) -0.0025(4)
C3 0.0135(6) 0.0206(6) 0.0193(6) 0.0010(5) 0.0005(5) -0.0012(5)
C4 0.0169(6) 0.0199(6) 0.0189(6) 0.0028(5) 0.0006(5) 0.0041(5)
C5 0.0168(6) 0.0159(6) 0.0181(6) 0.0014(5) 0.0033(5) 0.0034(5)
C6 0.0133(5) 0.0137(5) 0.0126(5) -0.0009(4) 0.0030(4) 0.0001(4)
C7 0.0150(5) 0.0159(6) 0.0150(6) -0.0036(4) 0.0055(4) 0.0000(4)
C8 0.0122(5) 0.0207(6) 0.0170(6) -0.0053(5) 0.0025(4) 0.0000(5)
C9 0.0112(5) 0.0239(7) 0.0184(6) -0.0015(5) 0.0048(5) -0.0040(5)
C10 0.0147(6) 0.0217(6) 0.0187(6) -0.0019(5) 0.0082(5) -0.0064(5)
C11 0.0183(6) 0.0132(6) 0.0182(6) 0.0006(4) 0.0064(5) -0.0034(4)
C12 0.0216(6) 0.0105(5) 0.0209(6) 0.0027(5) 0.0076(5) -0.0001(4)
C13 0.0185(6) 0.0107(5) 0.0186(6) -0.0018(4) 0.0071(5) 0.0002(4)
C14 0.0137(5) 0.0111(5) 0.0154(5) 0.0007(4) 0.0048(4) 0.0023(4)
C15 0.0120(5) 0.0106(5) 0.0140(5) 0.0009(4) 0.0048(4) 0.0007(4)
C16 0.0166(6) 0.0156(6) 0.0138(5) 0.0018(4) 0.0061(4) 0.0016(4)
C17 0.0199(6) 0.0184(6) 0.0147(6) 0.0012(5) 0.0065(5) -0.0025(5)
C18 0.0190(6) 0.0131(6) 0.0198(6) 0.0004(5) 0.0072(5) -0.0026(5)
C19 0.0183(6) 0.0113(5) 0.0173(6) 0.0006(4) 0.0067(5) 0.0005(4)
C20 0.0108(5) 0.0113(5) 0.0118(5) -0.0004(4) 0.0032(4) 0.0002(4)
Co 0.01011(8) 0.01022(8) 0.01027(8) -0.00054(5) 0.00321(6) -0.00034(5)
N1 0.0113(4) 0.0144(5) 0.0129(5) -0.0031(4) 0.0035(4) -0.0004(4)
N2 0.0132(5) 0.0140(5) 0.0135(5) 0.0008(4) 0.0046(4) -0.0029(4)
N3 0.0127(5) 0.0091(4) 0.0135(5) -0.0003(4) 0.0040(4) 0.0013(3)
O3 0.0128(4) 0.0129(4) 0.0117(4) -0.0003(3) 0.0018(3) -0.0007(3)
O1 0.0141(4) 0.0130(4) 0.0119(4) -0.0027(3) 0.0010(3) -0.0001(3)
O2 0.0140(4) 0.0113(4) 0.0116(4) 0.0018(3) 0.0045(3) 0.0006(3)
O4 0.0305(6) 0.0177(5) 0.0172(5) 0.0084(4) 0.0017(4) 0.0003(4)
C21 0.0117(5) 0.0168(6) 0.0125(5) 0.0012(4) 0.0047(4) -0.0001(4)
C22 0.0207(6) 0.0215(6) 0.0135(6) -0.0026(5) 0.0029(5) -0.0021(5)

loop_
_atom_type_symbol
_atom_type_description
_atom_type_scat_dispersion_real
_atom_type_scat_dispersion_imag
_atom_type_scat_source
C C 0.0033 0.0016 'International Tables Vol C Tables 4.2.6.8 and 6.1.1.4'
H H 0 0 'International Tables Vol C Tables 4.2.6.8 and 6.1.1.4'
Co Co 0.3494 0.9721 'International Tables Vol C Tables 4.2.6.8 and 6.1.1.4'
N N 0.0061 0.0033 'International Tables Vol C Tables 4.2.6.8 and 6.1.1.4'
O O 0.0106 0.006 'International Tables Vol C Tables 4.2.6.8 and 6.1.1.4'

loop_
_geom_angle_atom_site_label_1
_geom_angle_atom_site_label_2
_geom_angle_atom_site_label_3
_geom_angle
_geom_angle_publ_flag
O1 C1 C2 118.90(11) ?
O1 C1 C6 123.31(12) ?
C2 C1 C6 117.72(12) ?
C3 C2 C1 120.63(12) ?
C3 C2 H2 119.7 ?
C1 C2 H2 119.7 ?
C2 C3 C4 121.36(13) ?
C2 C3 H3 119.3 ?
C4 C3 H3 119.3 ?
C5 C4 C3 118.95(13) ?
C5 C4 H4 120.5 ?
C3 C4 H4 120.5 ?
C4 C5 C6 121.02(13) ?
C4 C5 H5 119.5 ?
C6 C5 H5 119.5 ?
C5 C6 C1 120.28(12) ?
C5 C6 C7 118.47(12) ?
C1 C6 C7 120.93(12) ?
N1 C7 C6 125.88(12) ?
N1 C7 H7 117.1 ?
C6 C7 H7 117.1 ?
N1 C8 C9 110.69(11) ?
N1 C8 H8A 109.5 ?
C9 C8 H8A 109.5 ?
N1 C8 H8B 109.5 ?
C9 C8 H8B 109.5 ?
H8A C8 H8B 108.1 ?
C10 C9 C8 113.75(11) ?
C10 C9 H9A 108.8 ?
C8 C9 H9A 108.8 ?
C10 C9 H9B 108.8 ?
C8 C9 H9B 108.8 ?
H9A C9 H9B 107.7 ?
N2 C10 C9 111.33(11) ?
N2 C10 H10A 109.4 ?
C9 C10 H10A 109.4 ?
N2 C10 H10B 109.4 ?
C9 C10 H10B 109.4 ?
H10A C10 H10B 108 ?
N2 C11 C12 111.06(11) ?
N2 C11 H11A 109.4 ?
C12 C11 H11A 109.4 ?
N2 C11 H11B 109.4 ?
C12 C11 H11B 109.4 ?
H11A C11 H11B 108 ?
C13 C12 C11 113.66(11) ?
C13 C12 H12A 108.8 ?
C11 C12 H12A 108.8 ?
C13 C12 H12B 108.8 ?
C11 C12 H12B 108.8 ?
H12A C12 H12B 107.7 ?
N3 C13 C12 112.64(11) ?
N3 C13 H13A 109.1 ?
C12 C13 H13A 109.1 ?
N3 C13 H13B 109.1 ?
C12 C13 H13B 109.1 ?
H13A C13 H13B 107.8 ?
N3 C14 C15 124.69(12) ?
N3 C14 H14 117.7 ?
C15 C14 H14 117.7 ?
C16 C15 C20 120.75(11) ?
C16 C15 C14 118.32(11) ?
C20 C15 C14 120.44(11) ?
C17 C16 C15 121.38(12) ?
C17 C16 H16 119.3 ?
C15 C16 H16 119.3 ?
C16 C17 C18 118.18(12) ?
C16 C17 H17 120.9 ?
C18 C17 H17 120.9 ?
C19 C18 C17 121.42(12) ?
C19 C18 H18 119.3 ?
C17 C18 H18 119.3 ?
C18 C19 C20 121.62(12) ?
C18 C19 H19 119.2 ?
C20 C19 H19 119.2 ?
O2 C20 C19 119.89(11) ?
O2 C20 C15 123.57(11) ?
C19 C20 C15 116.47(11) ?
O1 Co O2 91.14(4) y
O1 Co O3 176.17(4) y
O2 Co O3 85.12(4) y
O1 Co N1 92.02(5) y
O2 Co N1 88.54(5) y
O3 Co N1 88.71(5) y
O1 Co N3 86.04(5) y
O2 Co N3 90.28(4) y
O3 Co N3 93.14(4) y
N1 Co N3 177.71(5) y
O1 Co N2 92.80(5) y
O2 Co N2 175.88(4) y
O3 Co N2 90.96(5) y
N1 Co N2 90.13(5) y
N3 Co N2 91.19(5) y
C7 N1 C8 117.98(11) ?
C7 N1 Co 122.40(9) ?
C8 N1 Co 119.60(9) ?
C11 N2 C10 110.51(10) ?
C11 N2 Co 115.50(8) ?
C10 N2 Co 115.41(9) ?
C11 N2 H100 108.3(13) ?
C10 N2 H100 107.6(13) ?
Co N2 H100 98.3(13) ?
C14 N3 C13 116.89(11) ?
C14 N3 Co 122.26(9) ?
C13 N3 Co 120.47(8) ?
C21 O3 Co 129.83(9) ?
C1 O1 Co 122.36(8) ?
C20 O2 Co 119.39(8) ?
O4 C21 O3 126.42(13) ?
O4 C21 C22 121.13(12) ?
O3 C21 C22 112.44(11) ?
C21 C22 H22A 109.5 ?
C21 C22 H22B 109.5 ?
H22A C22 H22B 109.5 ?
C21 C22 H22C 109.5 ?
H22A C22 H22C 109.5 ?
H22B C22 H22C 109.5 ?

loop_
_geom_bond_atom_site_label_1
_geom_bond_atom_site_label_2
_geom_bond_distance
_geom_bond_publ_flag
C1 O1 1.3157(15) y
C1 C2 1.4211(18) ?
C1 C6 1.4236(18) ?
C2 C3 1.3890(19) ?
C2 H2 0.95 ?
C3 C4 1.401(2) ?
C3 H3 0.95 ?
C4 C5 1.387(2) ?
C4 H4 0.95 ?
C5 C6 1.4093(18) ?
C5 H5 0.95 ?
C6 C7 1.4534(18) ?
C7 N1 1.2913(17) ?
C7 H7 0.95 ?
C8 N1 1.4792(17) ?
C8 C9 1.542(2) ?
C8 H8A 0.99 ?
C8 H8B 0.99 ?
C9 C10 1.523(2) ?
C9 H9A 0.99 ?
C9 H9B 0.99 ?
C10 N2 1.4907(17) ?
C10 H10A 0.99 ?
C10 H10B 0.99 ?
C11 N2 1.4806(17) ?
C11 C12 1.5234(19) ?
C11 H11A 0.99 ?
C11 H11B 0.99 ?
C12 C13 1.5220(19) ?
C12 H12A 0.99 ?
C12 H12B 0.99 ?
C13 N3 1.4747(16) ?
C13 H13A 0.99 ?
C13 H13B 0.99 ?
C14 N3 1.2897(16) ?
C14 C15 1.4448(18) ?
C14 H14 0.95 ?
C15 C16 1.4095(18) ?
C15 C20 1.4230(17) ?
C16 C17 1.3813(19) ?
C16 H16 0.95 ?
C17 C18 1.402(2) ?
C17 H17 0.95 ?
C18 C19 1.3837(18) ?
C18 H18 0.95 ?
C19 C20 1.4165(17) ?
C19 H19 0.95 ?
C20 O2 1.3157(15) y
Co O1 1.8934(10) y
Co O2 1.9222(9) y
Co O3 1.9236(10) y
Co N1 1.9318(11) y
Co N3 1.9410(11) y
Co N2 1.9950(11) y
N2 H100 0.91(2) ?
O3 C21 1.2914(16) y
O4 C21 1.2375(17) y
C21 C22 1.5210(19) ?
C22 H22A 0.98 ?
C22 H22B 0.98 ?
C22 H22C 0.98 ?

loop_
_geom_hbond_atom_site_label_D
_geom_hbond_atom_site_label_H
_geom_hbond_atom_site_label_A
_geom_hbond_site_symmetry_A
_geom_hbond_distance_DH
_geom_hbond_distance_HA
_geom_hbond_distance_DA
_geom_hbond_angle_DHA
N2 H100 O4 1_555 0.91(2) 1.95(2) 2.8270(17) 160.3(19)
C2 H2 O4 4_475 0.95 2.51 3.372(2) 150
C8 H8A O3 1_555 0.99 2.50 2.8496(18) 100
C11 H11B O1 1_555 0.99 2.46 2.9658(19) 111
C13 H13A O1 1_555 0.99 2.50 2.9183(18) 105

loop_
_geom_torsion_atom_site_label_1
_geom_torsion_atom_site_label_2
_geom_torsion_atom_site_label_3
_geom_torsion_atom_site_label_4
_geom_torsion
O1 C1 C2 C3 -176.09(12)
C6 C1 C2 C3 1.06(19)
C1 C2 C3 C4 0.6(2)
C2 C3 C4 C5 -1.0(2)
C3 C4 C5 C6 -0.4(2)
C4 C5 C6 C1 2.1(2)
C4 C5 C6 C7 175.64(13)
O1 C1 C6 C5 174.63(12)
C2 C1 C6 C5 -2.39(18)
O1 C1 C6 C7 1.26(19)
C2 C1 C6 C7 -175.77(12)
C5 C6 C7 N1 174.13(13)
C1 C6 C7 N1 -12.4(2)
N1 C8 C9 C10 15.37(16)
C8 C9 C10 N2 -72.21(15)
N2 C11 C12 C13 66.81(15)
C11 C12 C13 N3 -60.78(15)
N3 C14 C15 C16 -166.80(13)
N3 C14 C15 C20 21.1(2)
C20 C15 C16 C17 -2.4(2)
C14 C15 C16 C17 -174.47(13)
C15 C16 C17 C18 4.1(2)
C16 C17 C18 C19 -1.8(2)
C17 C18 C19 C20 -2.2(2)
C18 C19 C20 O2 -179.00(12)
C18 C19 C20 C15 3.77(19)
C16 C15 C20 O2 -178.65(12)
C14 C15 C20 O2 -6.75(19)
C16 C15 C20 C19 -1.53(18)
C14 C15 C20 C19 170.37(12)
C6 C7 N1 C8 169.31(13)
C6 C7 N1 Co -9.14(19)
C9 C8 N1 C7 -126.40(13)
C9 C8 N1 Co 52.10(14)
O1 Co N1 C7 28.83(11)
O2 Co N1 C7 -62.26(11)
O3 Co N1 C7 -147.41(11)
N2 Co N1 C7 121.64(11)
O1 Co N1 C8 -149.59(10)
O2 Co N1 C8 119.32(10)
O3 Co N1 C8 34.17(10)
N2 Co N1 C8 -56.79(10)
C12 C11 N2 C10 162.20(11)
C12 C11 N2 Co -64.49(13)
C9 C10 N2 C11 -170.90(11)
C9 C10 N2 Co 55.74(14)
O1 Co N2 C11 -37.87(9)
O3 Co N2 C11 141.39(9)
N1 Co N2 C11 -129.90(10)
N3 Co N2 C11 48.23(10)
O1 Co N2 C10 93.16(9)
O3 Co N2 C10 -87.59(9)
N1 Co N2 C10 1.13(9)
N3 Co N2 C10 179.25(9)
C15 C14 N3 C13 -165.87(12)
C15 C14 N3 Co 7.04(18)
C12 C13 N3 C14 -131.29(13)
C12 C13 N3 Co 55.67(14)
O1 Co N3 C14 -124.64(11)
O2 Co N3 C14 -33.51(11)
O3 Co N3 C14 51.61(11)
N2 Co N3 C14 142.64(11)
O1 Co N3 C13 48.02(10)
O2 Co N3 C13 139.15(10)
O3 Co N3 C13 -135.73(10)
N2 Co N3 C13 -44.70(10)
O2 Co O3 C21 138.39(11)
N1 Co O3 C21 -132.97(11)
N3 Co O3 C21 48.38(11)
N2 Co O3 C21 -42.86(11)
C2 C1 O1 Co -153.00(9)
C6 C1 O1 Co 30.01(16)
O2 Co O1 C1 49.32(10)
N1 Co O1 C1 -39.25(10)
N3 Co O1 C1 139.52(10)
N2 Co O1 C1 -129.48(10)
C19 C20 O2 Co 150.32(10)
C15 C20 O2 Co -32.66(16)
O1 Co O2 C20 131.67(9)
O3 Co O2 C20 -47.51(9)
N1 Co O2 C20 -136.34(9)
N3 Co O2 C20 45.62(9)
Co O3 C21 O4 17.4(2)
Co O3 C21 C22 -162.75(9)
